data_7710339
loop_
_publ_author_name
'Du, Weixin'
'Liu, Yufeng'
'Sun, Junjun'
'Wang, Haiying'
'Yang, Guo-Ping'
'Zhang, Dongdi'

_publ_section_title
;
 Three rare-earth incorporating 6-peroxotantalo-4-selenate and catalytic
 activities for imidation reaction
;
_journal_name_full 'Dalton Transactions'
_journal_paper_doi 10.1039/D2DT01332K
_journal_year 2022
_chemical_formula_moiety 'Cs Eu K O46 Se4 Ta6, 4(O)'
_chemical_formula_sum 'Cs Eu K O50 Se4 Ta6'
_chemical_formula_weight 2525.51
_space_group_crystal_system monoclinic
_space_group_IT_number 14
_space_group_name_Hall '-P 2ybc'
_space_group_name_H-M_alt 'P 1 21/c 1'
_atom_sites_solution_primary iterative
_audit_creation_date 2021-07-30
_audit_creation_method
;
Olex2 1.2
(compiled 2018.05.29 svn.r3508 for OlexSys, GUI svn.r5506)
;
_audit_update_record
;
2022-04-25 deposited with the CCDC.	2022-05-24 downloaded from the CCDC.
;
_cell_angle_alpha 90
_cell_angle_beta 113.7870(10)
_cell_angle_gamma 90
_cell_formula_units_Z 4
_cell_length_a 12.3382(7)
_cell_length_b 27.3560(15)
_cell_length_c 14.0173(8)
_cell_measurement_reflns_used 3879
_cell_measurement_temperature 296(2)
_cell_measurement_theta_max 27.62
_cell_measurement_theta_min 2.34
_cell_volume 4329.3(4)
_computing_cell_refinement 'SAINT v8.37A (Bruker, 2015)'
_computing_data_reduction 'SAINT v8.37A (Bruker, 2015)'
_computing_molecular_graphics 'Olex2 (Dolomanov et al., 2009)'
_computing_publication_material 'Olex2 (Dolomanov et al., 2009)'
_computing_structure_refinement 'ShelXL (Sheldrick, 2015)'
_computing_structure_solution 'olex2.solve (Bourhis et al., 2015)'
_diffrn_ambient_temperature 296.15
_diffrn_measured_fraction_theta_full 0.997
_diffrn_measured_fraction_theta_max 0.997
_diffrn_measurement_device_type 'Bruker APEX-II CCD'
_diffrn_measurement_method '\f and \w scans'
_diffrn_radiation_type MoK\a
_diffrn_radiation_wavelength 0.71073
_diffrn_reflns_av_R_equivalents 0.0529
_diffrn_reflns_av_unetI/netI 0.0610
_diffrn_reflns_Laue_measured_fraction_full 0.997
_diffrn_reflns_Laue_measured_fraction_max 0.997
_diffrn_reflns_limit_h_max 6
_diffrn_reflns_limit_h_min -14
_diffrn_reflns_limit_k_max 32
_diffrn_reflns_limit_k_min -32
_diffrn_reflns_limit_l_max 16
_diffrn_reflns_limit_l_min -16
_diffrn_reflns_number 22421
_diffrn_reflns_point_group_measured_fraction_full 0.997
_diffrn_reflns_point_group_measured_fraction_max 0.997
_diffrn_reflns_theta_full 25.099
_diffrn_reflns_theta_max 25.099
_diffrn_reflns_theta_min 1.754
_diffrn_standards_number 0
_exptl_absorpt_coefficient_mu 20.945
_exptl_absorpt_correction_T_max 0.7457
_exptl_absorpt_correction_T_min 0.4393
_exptl_absorpt_correction_type multi-scan
_exptl_absorpt_process_details
;
SADABS-2016/2 (Bruker,2016/2) was used for absorption correction.
wR2(int) was 0.1183 before and 0.0526 after correction.
The Ratio of minimum to maximum transmission is 0.5891.
The \l/2 correction factor is Not present.
;
_exptl_crystal_colour colourless
_exptl_crystal_colour_primary colourless
_exptl_crystal_density_diffrn 3.875
_exptl_crystal_description block
_exptl_crystal_F_000 4444
_exptl_crystal_size_max 0.14
_exptl_crystal_size_mid 0.12
_exptl_crystal_size_min 0.11
_refine_diff_density_max 2.425
_refine_diff_density_min -4.258
_refine_diff_density_rms 0.347
_refine_ls_extinction_method none
_refine_ls_goodness_of_fit_ref 1.023
_refine_ls_hydrogen_treatment undef
_refine_ls_matrix_type full
_refine_ls_number_parameters 318
_refine_ls_number_reflns 7699
_refine_ls_number_restraints 0
_refine_ls_restrained_S_all 1.023
_refine_ls_R_factor_all 0.0606
_refine_ls_R_factor_gt 0.0421
_refine_ls_shift/su_max 0.001
_refine_ls_shift/su_mean 0.000
_refine_ls_structure_factor_coef Fsqd
_refine_ls_weighting_details 'w=1/[\s^2^(Fo^2^)+(0.0349P)^2^+97.8519P] where P=(Fo^2^+2Fc^2^)/3'
_refine_ls_weighting_scheme calc
_refine_ls_wR_factor_gt 0.0920
_refine_ls_wR_factor_ref 0.1007
_reflns_Friedel_coverage 0.000
_reflns_number_gt 6011
_reflns_number_total 7699
_reflns_threshold_expression 'I > 2\s(I)'
_cod_data_source_file d2dt01332k2.cif
_cod_data_source_block njy1_a
_cod_database_code 7710339
_shelx_shelxl_version_number 2016/6
_shelx_space_group_comment
;
The symmetry employed for this shelxl refinement is uniquely defined
by the following loop, which should always be used as a source of
symmetry information in preference to the above space-group names.
They are only intended as comments.
;
_shelx_estimated_absorpt_t_max 0.207
_shelx_estimated_absorpt_t_min 0.157
_olex2_refinement_description
;
;
_olex2_submission_special_instructions 'No special instructions were received'

loop_
_space_group_symop_operation_xyz
'x, y, z'
'-x, y+1/2, -z+1/2'
'-x, -y, -z'
'x, -y-1/2, z-1/2'

loop_
_atom_site_label
_atom_site_type_symbol
_atom_site_fract_x
_atom_site_fract_y
_atom_site_fract_z
_atom_site_U_iso_or_equiv
_atom_site_adp_type
_atom_site_occupancy
_atom_site_site_symmetry_order
_atom_site_calc_flag
_atom_site_refinement_flags_posn
_atom_site_refinement_flags_adp
_atom_site_refinement_flags_occupancy
_atom_site_disorder_assembly
_atom_site_disorder_group
Ta1 Ta 0.28609(5) 0.54915(2) 0.55607(4) 0.01213(14) Uani 1 1 d . . . . .
Ta2 Ta 0.43731(5) 0.65820(2) 0.47083(4) 0.01202(14) Uani 1 1 d . . . . .
Ta3 Ta 0.17314(5) 0.60808(2) 0.32947(4) 0.01261(14) Uani 1 1 d . . . . .
Ta4 Ta 0.13772(5) 0.64086(2) 0.66540(4) 0.01231(14) Uani 1 1 d . . . . .
Ta5 Ta 0.28318(5) 0.75184(2) 0.57610(4) 0.01303(14) Uani 1 1 d . . . . .
Ta6 Ta 0.03335(5) 0.70153(2) 0.43995(4) 0.01523(15) Uani 1 1 d . . . . .
Eu1 Eu 0.68504(7) 0.64926(3) 0.98655(6) 0.01793(18) Uani 1 1 d . . . . .
Se1 Se 0.41791(13) 0.53782(5) 0.38211(11) 0.0166(3) Uani 1 1 d . . . . .
Se2 Se 0.05142(13) 0.76030(5) 0.66103(11) 0.0171(3) Uani 1 1 d . . . . .
Se3 Se 0.37646(13) 0.71163(5) 0.82816(11) 0.0152(3) Uani 1 1 d . . . . .
Se4 Se 0.49174(14) 0.62401(6) 0.71343(12) 0.0210(3) Uani 1 1 d . . . . .
Cs1 Cs -0.18129(13) 0.66447(6) 0.71926(13) 0.0625(4) Uani 1 1 d . . . . .
K1 K 0.2243(4) 0.57346(17) 0.0691(4) 0.0527(13) Uani 1 1 d . . . . .
O2 O 0.6185(9) 0.6138(4) 0.8152(8) 0.025(3) Uiso 1 1 d . . . . .
O3 O 0.3880(12) 0.8012(5) 0.5518(10) 0.046(3) Uiso 1 1 d . . . . .
O4 O -0.1356(10) 0.6940(4) 0.3456(8) 0.029(3) Uiso 1 1 d . . . . .
O5 O 0.5058(9) 0.6877(4) 0.8970(8) 0.023(2) Uiso 1 1 d . . . . .
O6 O 0.5025(9) 0.6929(4) 0.3829(8) 0.023(2) Uiso 1 1 d . . . . .
O7 O 0.5940(9) 0.6855(4) 0.4901(8) 0.024(2) Uiso 1 1 d . . . . .
O8 O -0.0788(10) 0.7371(4) 0.3173(8) 0.025(3) Uiso 1 1 d . . . . .
O9 O 0.0962(9) 0.6194(4) 0.1773(8) 0.025(3) Uiso 1 1 d . . . . .
O10 O 0.5434(9) 0.6379(4) 0.6205(8) 0.021(2) Uiso 1 1 d . . . . .
O11 O 0.1256(9) 0.6051(4) 0.7846(8) 0.025(2) Uiso 1 1 d . . . . .
O12 O 0.3181(12) 0.8215(5) 0.6032(10) 0.044(3) Uiso 1 1 d . . . . .
O13 O 0.0341(10) 0.5805(4) 0.2130(8) 0.025(3) Uiso 1 1 d . . . . .
O14 O 0.0718(9) 0.7030(4) 0.7110(8) 0.020(2) Uiso 1 1 d . . . . .
O15 O 0.0170(9) 0.6001(4) 0.6866(8) 0.022(2) Uiso 1 1 d . . . . .
O16 O 0.2964(9) 0.6592(4) 0.7835(8) 0.022(2) Uiso 1 1 d . . . . .
O17 O 0.2009(9) 0.4871(4) 0.5509(8) 0.023(2) Uiso 1 1 d . . . . .
O18 O 0.4002(8) 0.7280(3) 0.7193(7) 0.015(2) Uiso 1 1 d . . . . .
O19 O 0.3174(9) 0.4898(4) 0.6447(8) 0.023(2) Uiso 1 1 d . . . . .
O20 O 0.0868(9) 0.6574(3) 0.3638(7) 0.017(2) Uiso 1 1 d . . . . .
O21 O 0.2827(9) 0.5581(4) 0.2968(8) 0.019(2) Uiso 1 1 d . . . . .
O22 O -0.0253(9) 0.7486(4) 0.5325(8) 0.022(2) Uiso 1 1 d . . . . .
O23 O 0.2095(8) 0.5876(3) 0.6228(7) 0.014(2) Uiso 1 1 d . . . . .
O24 O 0.1879(9) 0.7762(4) 0.6673(8) 0.021(2) Uiso 1 1 d . . . . .
O25 O 0.4486(9) 0.5655(4) 0.6755(7) 0.018(2) Uiso 1 1 d . . . . .
O26 O 0.3838(9) 0.5179(3) 0.4823(7) 0.017(2) Uiso 1 1 d . . . . .
O27 O 0.3731(9) 0.7091(4) 0.5175(8) 0.020(2) Uiso 1 1 d . . . . .
O28 O 0.4928(9) 0.5906(3) 0.4274(7) 0.016(2) Uiso 1 1 d . . . . .
O29 O 0.1443(9) 0.7560(4) 0.4481(8) 0.020(2) Uiso 1 1 d . . . . .
O30 O -0.0056(9) 0.6456(4) 0.5210(8) 0.019(2) Uiso 1 1 d . . . . .
O31 O 0.1408(9) 0.5547(3) 0.4152(7) 0.017(2) Uiso 1 1 d . . . . .
O32 O 0.1815(9) 0.6897(3) 0.5767(7) 0.017(2) Uiso 1 1 d . . . . .
O33 O 0.2935(9) 0.6587(3) 0.3254(7) 0.018(2) Uiso 1 1 d . . . . .
O34 O 0.3098(8) 0.6092(3) 0.4786(7) 0.012(2) Uiso 1 1 d . . . . .
O35 O 0.5628(11) 0.6364(4) 1.0852(9) 0.034(3) Uiso 1 1 d . . . . .
O36 O 0.6989(11) 0.7276(4) 1.0830(9) 0.036(3) Uiso 1 1 d . . . . .
O37 O 0.8322(11) 0.6390(5) 1.1634(9) 0.040(3) Uiso 1 1 d . . . . .
O1 O 0.7613(11) 0.7117(4) 0.9096(9) 0.038(3) Uiso 1 1 d . . . . .
O38 O -0.0427(11) 0.4989(5) 0.3472(10) 0.042(3) Uiso 1 1 d . . . . .
O39 O 0.6267(12) 0.7682(5) 0.7521(10) 0.049(4) Uiso 1 1 d . . . . .
O40 O -0.2153(14) 0.6129(6) 0.4977(12) 0.067(4) Uiso 1 1 d . . . . .
O41 O 0.0514(14) 0.6462(6) 0.9265(12) 0.063(4) Uiso 1 1 d . . . . .
O42 O 0.8653(13) 0.6153(5) 0.9766(11) 0.052(4) Uiso 1 1 d . . . . .
O43 O 0.6777(12) 0.5631(5) 1.0089(10) 0.049(4) Uiso 1 1 d . . . . .
O44 O 0.5812(13) 0.4981(5) 0.8444(11) 0.060(4) Uiso 1 1 d . . . . .
O45 O 0.3620(14) 0.5813(6) -0.0573(12) 0.069(5) Uiso 1 1 d . . . . .
O46 O 0.0920(15) 0.5147(6) -0.1063(13) 0.072(5) Uiso 1 1 d . . . . .
O47 O 0.3543(15) 0.4937(6) 0.8519(13) 0.078(5) Uiso 1 1 d . . . . .
O48 O 0.6004(19) 0.6133(7) 1.2805(16) 0.102(7) Uiso 1 1 d . . . . .
O49 O 0.276(3) 0.4406(11) 0.332(2) 0.160(10) Uiso 1 1 d . . . . .
O50 O 0.142(2) 0.4695(9) 0.1323(19) 0.131(8) Uiso 1 1 d . . . . .

loop_
_atom_site_aniso_label
_atom_site_aniso_U_11
_atom_site_aniso_U_22
_atom_site_aniso_U_33
_atom_site_aniso_U_23
_atom_site_aniso_U_13
_atom_site_aniso_U_12
Ta1 0.0124(3) 0.0109(3) 0.0129(3) 0.0012(2) 0.0049(2) 0.0013(2)
Ta2 0.0107(3) 0.0135(3) 0.0131(3) 0.0020(2) 0.0060(2) 0.0006(2)
Ta3 0.0110(3) 0.0142(3) 0.0105(3) -0.0002(2) 0.0021(2) 0.0030(2)
Ta4 0.0114(3) 0.0132(3) 0.0139(3) 0.0007(2) 0.0067(2) 0.0002(2)
Ta5 0.0134(3) 0.0120(3) 0.0147(3) 0.0002(2) 0.0066(3) -0.0008(2)
Ta6 0.0137(3) 0.0179(3) 0.0131(3) 0.0011(2) 0.0044(2) 0.0060(3)
Eu1 0.0140(4) 0.0228(4) 0.0142(4) 0.0002(3) 0.0028(3) 0.0021(3)
Se1 0.0178(8) 0.0167(7) 0.0165(7) 0.0001(6) 0.0082(6) 0.0079(6)
Se2 0.0177(8) 0.0163(7) 0.0191(8) -0.0029(6) 0.0094(6) 0.0037(6)
Se3 0.0127(7) 0.0170(7) 0.0147(7) -0.0017(6) 0.0043(6) 0.0018(6)
Se4 0.0194(8) 0.0239(8) 0.0183(8) 0.0005(6) 0.0063(7) 0.0015(7)
Cs1 0.0464(9) 0.0659(10) 0.0796(11) -0.0180(8) 0.0300(8) -0.0062(7)
K1 0.054(3) 0.055(3) 0.055(3) 0.007(2) 0.028(2) 0.030(2)

loop_
_atom_type_symbol
_atom_type_description
_atom_type_scat_dispersion_real
_atom_type_scat_dispersion_imag
_atom_type_scat_source
Cs Cs -0.3680 2.1192 'International Tables Vol C Tables 4.2.6.8 and 6.1.1.4'
Eu Eu -0.1578 3.6682 'International Tables Vol C Tables 4.2.6.8 and 6.1.1.4'
K K 0.2009 0.2494 'International Tables Vol C Tables 4.2.6.8 and 6.1.1.4'
O O 0.0106 0.0060 'International Tables Vol C Tables 4.2.6.8 and 6.1.1.4'
Se Se -0.0929 2.2259 'International Tables Vol C Tables 4.2.6.8 and 6.1.1.4'
Ta Ta -0.7052 6.5227 'International Tables Vol C Tables 4.2.6.8 and 6.1.1.4'

loop_
_geom_angle_atom_site_label_1
_geom_angle_atom_site_label_2
_geom_angle_atom_site_label_3
_geom_angle
_geom_angle_site_symmetry_1
_geom_angle_site_symmetry_3
_geom_angle_publ_flag
O17 Ta1 Ta3 111.6(3) . . ?
O17 Ta1 O19 44.7(4) . . ?
O17 Ta1 O25 122.6(4) . . ?
O17 Ta1 O26 92.0(4) . . ?
O17 Ta1 O31 77.6(4) . . ?
O17 Ta1 O34 148.4(4) . . ?
O19 Ta1 Ta3 153.5(3) . . ?
O19 Ta1 O25 77.9(4) . . ?
O19 Ta1 O26 88.2(4) . . ?
O19 Ta1 O31 122.2(4) . . ?
O19 Ta1 O34 162.1(4) . . ?
O23 Ta1 Ta3 95.9(3) . . ?
O23 Ta1 O17 97.5(4) . . ?
O23 Ta1 O19 98.9(4) . . ?
O23 Ta1 O25 89.7(4) . . ?
O23 Ta1 O26 170.5(4) . . ?
O23 Ta1 O31 91.0(4) . . ?
O23 Ta1 O34 91.3(4) . . ?
O25 Ta1 Ta3 124.2(3) . . ?
O26 Ta1 Ta3 80.0(3) . . ?
O26 Ta1 O25 85.6(4) . . ?
O26 Ta1 O31 90.5(4) . . ?
O31 Ta1 Ta3 35.4(3) . . ?
O31 Ta1 O25 159.5(4) . . ?
O34 Ta1 Ta3 37.0(3) . . ?
O34 Ta1 O25 87.5(4) . . ?
O34 Ta1 O26 80.2(4) . . ?
O34 Ta1 O31 71.9(4) . . ?
O6 Ta2 Ta3 111.9(3) . . ?
O6 Ta2 O7 44.1(4) . . ?
O6 Ta2 O10 121.2(4) . . ?
O6 Ta2 O28 88.8(4) . . ?
O6 Ta2 O33 77.7(4) . . ?
O6 Ta2 O34 147.5(4) . . ?
O7 Ta2 Ta3 153.6(3) . . ?
O7 Ta2 O10 77.2(4) . . ?
O7 Ta2 O28 87.6(4) . . ?
O7 Ta2 O33 121.7(4) . . ?
O7 Ta2 O34 160.0(4) . . ?
O10 Ta2 Ta3 124.2(3) . . ?
O10 Ta2 O28 85.0(4) . . ?
O10 Ta2 O33 159.7(4) . . ?
O10 Ta2 O34 87.5(4) . . ?
O27 Ta2 Ta3 93.7(3) . . ?
O27 Ta2 O6 101.6(4) . . ?
O27 Ta2 O7 101.6(4) . . ?
O27 Ta2 O10 91.7(4) . . ?
O27 Ta2 O28 169.3(4) . . ?
O27 Ta2 O33 91.4(4) . . ?
O27 Ta2 O34 91.5(4) . . ?
O28 Ta2 Ta3 79.9(3) . . ?
O33 Ta2 Ta3 35.6(3) . . ?
O33 Ta2 O28 88.3(4) . . ?
O33 Ta2 O34 72.4(4) . . ?
O34 Ta2 Ta3 36.9(2) . . ?
O34 Ta2 O28 78.2(4) . . ?
Ta1 Ta3 Ta2 72.571(18) . . ?
Ta1 Ta3 K1 126.04(6) . . ?
Ta2 Ta3 K1 99.22(8) . . ?
O9 Ta3 Ta1 160.0(3) . . ?
O9 Ta3 Ta2 120.2(3) . . ?
O9 Ta3 K1 41.3(3) . . ?
O9 Ta3 O13 44.9(4) . . ?
O9 Ta3 O21 86.5(4) . . ?
O9 Ta3 O31 128.9(4) . . ?
O9 Ta3 O33 84.4(4) . . ?
O9 Ta3 O34 156.7(4) . . ?
O13 Ta3 Ta1 119.5(3) . . ?
O13 Ta3 Ta2 163.1(3) . . ?
O13 Ta3 K1 64.3(3) . . ?
O13 Ta3 O21 89.6(4) . . ?
O13 Ta3 O31 84.4(4) . . ?
O13 Ta3 O33 129.2(4) . . ?
O13 Ta3 O34 155.7(4) . . ?
O20 Ta3 Ta1 99.5(3) . . ?
O20 Ta3 Ta2 94.0(3) . . ?
O20 Ta3 K1 134.5(3) . . ?
O20 Ta3 O9 95.0(4) . . ?
O20 Ta3 O13 95.3(4) . . ?
O20 Ta3 O21 174.4(4) . . ?
O20 Ta3 O31 95.6(4) . . ?
O20 Ta3 O33 90.8(4) . . ?
O20 Ta3 O34 92.6(4) . . ?
O21 Ta3 Ta1 80.5(3) . . ?
O21 Ta3 Ta2 80.6(3) . . ?
O21 Ta3 K1 45.9(3) . . ?
O31 Ta3 Ta1 36.2(3) . . ?
O31 Ta3 Ta2 108.7(3) . . ?
O31 Ta3 K1 120.2(3) . . ?
O31 Ta3 O21 87.7(4) . . ?
O31 Ta3 O33 145.1(4) . . ?
O31 Ta3 O34 71.9(4) . . ?
O33 Ta3 Ta1 109.0(3) . . ?
O33 Ta3 Ta2 36.5(3) . . ?
O33 Ta3 K1 75.8(3) . . ?
O33 Ta3 O21 84.0(4) . . ?
O33 Ta3 O34 73.6(4) . . ?
O34 Ta3 Ta1 36.2(2) . . ?
O34 Ta3 Ta2 37.1(2) . . ?
O34 Ta3 K1 123.2(3) . . ?
O34 Ta3 O21 84.1(4) . . ?
Ta6 Ta4 Cs1 93.44(3) . . ?
O11 Ta4 Ta6 155.2(3) . . ?
O11 Ta4 Cs1 63.1(3) . . ?
O11 Ta4 O14 88.5(4) . . ?
O11 Ta4 O16 79.3(4) . . ?
O11 Ta4 O30 121.5(4) . . ?
O11 Ta4 O32 163.7(4) . . ?
O14 Ta4 Ta6 80.6(3) . . ?
O14 Ta4 Cs1 48.3(3) . . ?
O15 Ta4 Ta6 113.4(3) . . ?
O15 Ta4 Cs1 42.9(3) . . ?
O15 Ta4 O11 44.1(4) . . ?
O15 Ta4 O14 90.2(4) . . ?
O15 Ta4 O16 123.2(4) . . ?
O15 Ta4 O30 77.6(4) . . ?
O15 Ta4 O32 149.5(4) . . ?
O16 Ta4 Ta6 121.4(3) . . ?
O16 Ta4 Cs1 117.4(3) . . ?
O16 Ta4 O14 85.2(4) . . ?
O16 Ta4 O30 158.0(4) . . ?
O23 Ta4 Ta6 97.7(3) . . ?
O23 Ta4 Cs1 136.9(3) . . ?
O23 Ta4 O11 95.0(4) . . ?
O23 Ta4 O14 174.8(4) . . ?
O23 Ta4 O15 95.1(4) . . ?
O23 Ta4 O16 91.5(4) . . ?
O23 Ta4 O30 93.6(4) . . ?
O23 Ta4 O32 92.2(4) . . ?
O30 Ta4 Ta6 36.7(3) . . ?
O30 Ta4 Cs1 71.7(3) . . ?
O30 Ta4 O14 87.9(4) . . ?
O32 Ta4 Ta6 36.2(3) . . ?
O32 Ta4 Cs1 119.3(3) . . ?
O32 Ta4 O14 83.4(4) . . ?
O32 Ta4 O16 86.0(4) . . ?
O32 Ta4 O30 72.4(4) . . ?
O3 Ta5 Ta6 136.3(4) . . ?
O3 Ta5 O18 97.7(5) . . ?
O3 Ta5 O24 115.9(5) . . ?
O3 Ta5 O27 79.6(5) . . ?
O3 Ta5 O32 166.6(5) . . ?
O12 Ta5 Ta6 128.1(4) . . ?
O12 Ta5 O3 42.7(5) . . ?
O12 Ta5 O18 96.1(5) . . ?
O12 Ta5 O24 73.4(5) . . ?
O12 Ta5 O27 122.2(5) . . ?
O12 Ta5 O32 150.0(5) . . ?
O18 Ta5 Ta6 125.1(3) . . ?
O18 Ta5 O24 81.7(4) . . ?
O18 Ta5 O32 85.7(4) . . ?
O24 Ta5 Ta6 82.1(3) . . ?
O27 Ta5 Ta6 93.7(3) . . ?
O27 Ta5 O18 85.9(4) . . ?
O27 Ta5 O24 161.2(4) . . ?
O27 Ta5 O32 87.7(4) . . ?
O29 Ta5 Ta6 35.8(3) . . ?
O29 Ta5 O3 101.3(5) . . ?
O29 Ta5 O12 99.6(5) . . ?
O29 Ta5 O18 160.8(4) . . ?
O29 Ta5 O24 92.4(4) . . ?
O29 Ta5 O27 94.9(4) . . ?
O29 Ta5 O32 75.2(4) . . ?
O32 Ta5 Ta6 39.5(3) . . ?
O32 Ta5 O24 77.3(4) . . ?
Ta5 Ta6 Ta4 74.847(19) . . ?
O4 Ta6 Ta4 118.8(3) . . ?
O4 Ta6 Ta5 160.5(3) . . ?
O4 Ta6 O22 86.8(4) . . ?
O4 Ta6 O29 129.0(4) . . ?
O4 Ta6 O30 82.8(4) . . ?
O4 Ta6 O32 154.3(4) . . ?
O8 Ta6 Ta4 159.7(3) . . ?
O8 Ta6 Ta5 118.3(3) . . ?
O8 Ta6 O4 44.7(4) . . ?
O8 Ta6 O22 86.6(4) . . ?
O8 Ta6 O29 84.6(4) . . ?
O8 Ta6 O30 127.2(4) . . ?
O8 Ta6 O32 158.3(4) . . ?
O20 Ta6 Ta4 97.3(3) . . ?
O20 Ta6 Ta5 98.0(3) . . ?
O20 Ta6 O4 94.0(4) . . ?
O20 Ta6 O8 96.0(4) . . ?
O20 Ta6 O22 177.0(4) . . ?
O20 Ta6 O29 96.9(4) . . ?
O20 Ta6 O30 92.8(4) . . ?
O20 Ta6 O32 92.5(4) . . ?
O22 Ta6 Ta4 79.7(3) . . ?
O22 Ta6 Ta5 82.0(3) . . ?
O29 Ta6 Ta4 108.9(3) . . ?
O29 Ta6 Ta5 34.2(3) . . ?
O29 Ta6 O22 84.8(4) . . ?
O29 Ta6 O30 145.5(4) . . ?
O29 Ta6 O32 74.6(4) . . ?
O30 Ta6 Ta4 36.9(3) . . ?
O30 Ta6 Ta5 111.7(3) . . ?
O30 Ta6 O22 84.4(4) . . ?
O32 Ta6 Ta4 35.6(3) . . ?
O32 Ta6 Ta5 40.4(3) . . ?
O32 Ta6 O22 85.5(4) . . ?
O32 Ta6 O30 72.0(4) . . ?
Se4 Eu1 Cs1 58.14(3) . 1_655 ?
O2 Eu1 Se4 21.0(3) . . ?
O2 Eu1 Cs1 47.6(3) . 1_655 ?
O2 Eu1 O35 117.8(4) . . ?
O2 Eu1 O36 143.7(4) . . ?
O2 Eu1 O37 141.8(4) . . ?
O2 Eu1 O42 75.2(4) . . ?
O5 Eu1 Se4 56.1(3) . . ?
O5 Eu1 Cs1 95.4(3) . 1_655 ?
O5 Eu1 O2 77.0(4) . . ?
O5 Eu1 O35 72.5(4) . . ?
O5 Eu1 O36 75.2(4) . . ?
O5 Eu1 O37 140.0(4) . . ?
O5 Eu1 O1 84.0(4) . . ?
O5 Eu1 O42 146.0(4) . . ?
O5 Eu1 O43 116.3(4) . . ?
O35 Eu1 Se4 105.9(3) . . ?
O35 Eu1 Cs1 164.0(3) . 1_655 ?
O35 Eu1 O36 75.0(4) . . ?
O35 Eu1 O42 138.9(4) . . ?
O36 Eu1 Se4 126.8(3) . . ?
O36 Eu1 Cs1 112.8(3) . 1_655 ?
O37 Eu1 Se4 161.4(3) . . ?
O37 Eu1 Cs1 117.9(3) . 1_655 ?
O37 Eu1 O35 77.5(4) . . ?
O37 Eu1 O36 71.8(4) . . ?
O37 Eu1 O42 72.2(4) . . ?
O1 Eu1 Se4 82.7(3) . . ?
O1 Eu1 Cs1 41.4(3) . 1_655 ?
O1 Eu1 O2 82.9(4) . . ?
O1 Eu1 O35 142.8(4) . . ?
O1 Eu1 O36 71.4(4) . . ?
O1 Eu1 O37 105.9(4) . . ?
O1 Eu1 O42 73.5(4) . . ?
O42 Eu1 Se4 95.3(3) . . ?
O42 Eu1 Cs1 51.0(3) . 1_655 ?
O42 Eu1 O36 119.1(4) . . ?
O43 Eu1 Se4 84.7(3) . . ?
O43 Eu1 Cs1 103.7(3) . 1_655 ?
O43 Eu1 O2 73.6(4) . . ?
O43 Eu1 O35 73.7(4) . . ?
O43 Eu1 O36 140.7(4) . . ?
O43 Eu1 O37 78.7(4) . . ?
O43 Eu1 O1 143.4(4) . . ?
O43 Eu1 O42 73.6(5) . . ?
O21 Se1 O26 100.6(5) . . ?
O28 Se1 O21 102.5(5) . . ?
O28 Se1 O26 104.0(5) . . ?
O14 Se2 Cs1 48.8(4) . . ?
O14 Se2 O22 101.0(5) . . ?
O14 Se2 O24 103.7(5) . . ?
O22 Se2 Cs1 87.5(4) . . ?
O22 Se2 O24 102.7(5) . . ?
O24 Se2 Cs1 152.4(3) . . ?
O5 Se3 O16 99.4(5) . . ?
O5 Se3 O18 98.8(5) . . ?
O16 Se3 O18 100.0(5) . . ?
Eu1 Se4 Cs1 73.24(4) . 1_655 ?
O2 Se4 Eu1 31.2(4) . . ?
O2 Se4 Cs1 57.1(4) . 1_655 ?
O2 Se4 O10 100.4(5) . . ?
O2 Se4 O25 100.3(5) . . ?
O10 Se4 Eu1 117.9(3) . . ?
O10 Se4 Cs1 45.3(3) . 1_655 ?
O25 Se4 Eu1 119.5(3) . . ?
O25 Se4 Cs1 115.8(3) . 1_655 ?
O25 Se4 O10 97.9(5) . . ?
O2 Cs1 O42 48.7(3) 1_455 1_455 ?
O7 Cs1 O2 89.8(3) 1_455 1_455 ?
O7 Cs1 O14 109.7(3) 1_455 . ?
O7 Cs1 O36 47.7(3) 1_455 4_475 ?
O7 Cs1 O42 138.5(3) 1_455 1_455 ?
O8 Cs1 O2 113.6(3) 4_576 1_455 ?
O8 Cs1 O7 108.3(3) 4_576 1_455 ?
O8 Cs1 O10 124.8(3) 4_576 1_455 ?
O8 Cs1 O14 61.0(3) 4_576 . ?
O8 Cs1 O15 110.4(3) 4_576 . ?
O8 Cs1 O36 60.7(3) 4_576 4_475 ?
O8 Cs1 O1 58.3(3) 4_576 1_455 ?
O8 Cs1 O40 132.6(3) 4_576 . ?
O8 Cs1 O41 70.8(3) 4_576 . ?
O8 Cs1 O42 90.5(3) 4_576 1_455 ?
O8 Cs1 O49 167.9(6) 4_576 3_566 ?
O10 Cs1 O2 44.9(2) 1_455 1_455 ?
O10 Cs1 O7 45.3(3) 1_455 1_455 ?
O10 Cs1 O14 154.5(3) 1_455 . ?
O10 Cs1 O15 123.7(3) 1_455 . ?
O10 Cs1 O36 79.3(3) 1_455 4_475 ?
O10 Cs1 O1 84.3(3) 1_455 1_455 ?
O10 Cs1 O40 77.5(3) 1_455 . ?
O10 Cs1 O41 140.1(3) 1_455 . ?
O10 Cs1 O42 93.5(3) 1_455 1_455 ?
O14 Cs1 O2 160.5(2) . 1_455 ?
O14 Cs1 O36 84.8(3) . 4_475 ?
O14 Cs1 O42 111.8(3) . 1_455 ?
O15 Cs1 O2 122.1(3) . 1_455 ?
O15 Cs1 O7 110.1(3) . 1_455 ?
O15 Cs1 O14 52.3(3) . . ?
O15 Cs1 O36 124.4(3) . 4_475 ?
O15 Cs1 O1 139.6(3) . 1_455 ?
O15 Cs1 O40 55.9(3) . . ?
O15 Cs1 O41 65.4(3) . . ?
O15 Cs1 O42 96.5(3) . 1_455 ?
O36 Cs1 O2 109.4(3) 4_475 1_455 ?
O36 Cs1 O42 135.1(3) 4_475 1_455 ?
O1 Cs1 O2 55.5(3) 1_455 1_455 ?
O1 Cs1 O7 110.2(3) 1_455 1_455 ?
O1 Cs1 O14 114.5(3) 1_455 . ?
O1 Cs1 O36 86.0(3) 1_455 4_475 ?
O1 Cs1 O42 49.2(3) 1_455 1_455 ?
O40 Cs1 O2 110.4(3) . 1_455 ?
O40 Cs1 O7 54.8(3) . 1_455 ?
O40 Cs1 O14 82.4(3) . . ?
O40 Cs1 O36 89.0(3) . 4_475 ?
O40 Cs1 O1 161.8(4) . 1_455 ?
O40 Cs1 O42 133.0(3) . 1_455 ?
O41 Cs1 O2 95.9(3) . 1_455 ?
O41 Cs1 O7 174.1(3) . 1_455 ?
O41 Cs1 O14 64.6(3) . . ?
O41 Cs1 O36 130.9(3) . 4_475 ?
O41 Cs1 O1 74.5(4) . 1_455 ?
O41 Cs1 O40 121.2(4) . . ?
O41 Cs1 O42 47.3(4) . 1_455 ?
O49 Cs1 O2 57.7(6) 3_566 1_455 ?
O49 Cs1 O7 81.1(6) 3_566 1_455 ?
O49 Cs1 O10 56.5(6) 3_566 1_455 ?
O49 Cs1 O14 124.0(6) 3_566 . ?
O49 Cs1 O15 72.1(6) 3_566 . ?
O49 Cs1 O36 128.5(6) 3_566 4_475 ?
O49 Cs1 O1 111.7(6) 3_566 1_455 ?
O49 Cs1 O40 59.0(6) 3_566 . ?
O49 Cs1 O41 100.6(6) 3_566 . ?
O49 Cs1 O42 77.4(6) 3_566 1_455 ?
O9 K1 Ta3 26.9(2) . . ?
O9 K1 O12 76.2(3) . 4_575 ?
O9 K1 O21 56.6(3) . . ?
O9 K1 O41 70.7(4) . 1_554 ?
O9 K1 O44 126.9(4) . 3_666 ?
O9 K1 O45 149.9(4) . . ?
O9 K1 O50 86.6(5) . . ?
O12 K1 Ta3 80.0(3) 4_575 . ?
O12 K1 O50 156.3(5) 4_575 . ?
O21 K1 Ta3 30.1(2) . . ?
O21 K1 O12 93.0(3) . 4_575 ?
O21 K1 O41 126.8(4) . 1_554 ?
O21 K1 O50 63.7(5) . . ?
O41 K1 Ta3 96.7(3) 1_554 . ?
O41 K1 O12 66.8(4) 1_554 4_575 ?
O41 K1 O50 122.8(6) 1_554 . ?
O44 K1 Ta3 100.5(3) 3_666 . ?
O44 K1 O12 111.4(4) 3_666 4_575 ?
O44 K1 O21 70.4(4) 3_666 . ?
O44 K1 O41 162.1(5) 3_666 1_554 ?
O44 K1 O50 66.5(5) 3_666 . ?
O45 K1 Ta3 150.4(4) . . ?
O45 K1 O12 75.5(4) . 4_575 ?
O45 K1 O21 135.0(4) . . ?
O45 K1 O41 88.7(5) . 1_554 ?
O45 K1 O44 73.9(4) . 3_666 ?
O45 K1 O50 123.5(6) . . ?
O46 K1 Ta3 131.9(4) . . ?
O46 K1 O9 117.2(4) . . ?
O46 K1 O12 135.7(4) . 4_575 ?
O46 K1 O21 130.5(4) . . ?
O46 K1 O41 78.0(5) . 1_554 ?
O46 K1 O44 93.9(5) . 3_666 ?
O46 K1 O45 77.7(5) . . ?
O46 K1 O50 66.9(6) . . ?
O50 K1 Ta3 77.3(4) . . ?
Eu1 O2 Cs1 102.2(3) . 1_655 ?
Se4 O2 Eu1 127.8(6) . . ?
Se4 O2 Cs1 99.6(4) . 1_655 ?
O12 O3 Ta5 67.4(8) . . ?
O8 O4 Ta6 67.5(6) . . ?
Se3 O5 Eu1 176.0(6) . . ?
O7 O6 Ta2 68.7(6) . . ?
Ta2 O7 Cs1 116.8(4) . 1_655 ?
O6 O7 Ta2 67.2(6) . . ?
O6 O7 Cs1 173.9(7) . 1_655 ?
Ta6 O8 Cs1 147.6(5) . 4_575 ?
O4 O8 Ta6 67.8(6) . . ?
O4 O8 Cs1 131.1(7) . 4_575 ?
Ta3 O9 K1 111.8(4) . . ?
O13 O9 Ta3 67.6(6) . . ?
O13 O9 K1 109.0(7) . . ?
Ta2 O10 Cs1 120.7(4) . 1_655 ?
Se4 O10 Ta2 124.0(6) . . ?
Se4 O10 Cs1 112.3(4) . 1_655 ?
O15 O11 Ta4 67.4(6) . . ?
Ta5 O12 K1 147.5(6) . 4_576 ?
O3 O12 Ta5 69.9(7) . . ?
O3 O12 K1 123.3(9) . 4_576 ?
O9 O13 Ta3 67.5(6) . . ?
Ta4 O14 Cs1 103.8(4) . . ?
Se2 O14 Ta4 129.5(6) . . ?
Se2 O14 Cs1 108.8(4) . . ?
Ta4 O15 Cs1 112.2(4) . . ?
O11 O15 Ta4 68.6(6) . . ?
O11 O15 Cs1 105.9(6) . . ?
Se3 O16 Ta4 136.2(6) . . ?
O19 O17 Ta1 67.7(6) . . ?
Se3 O18 Ta5 130.1(5) . . ?
O17 O19 Ta1 67.5(5) . . ?
Ta3 O20 Ta6 162.4(6) . . ?
Ta3 O21 K1 104.0(4) . . ?
Se1 O21 Ta3 126.4(5) . . ?
Se1 O21 K1 122.5(5) . . ?
Se2 O22 Ta6 125.1(6) . . ?
Ta1 O23 Ta4 163.5(5) . . ?
Se2 O24 Ta5 130.6(5) . . ?
Se4 O25 Ta1 122.2(5) . . ?
Se1 O26 Ta1 131.8(5) . . ?
Ta2 O27 Ta5 166.7(6) . . ?
Se1 O28 Ta2 130.8(5) . . ?
Ta5 O29 Ta6 110.0(5) . . ?
Ta6 O30 Ta4 106.5(4) . . ?
Ta3 O31 Ta1 108.4(4) . . ?
Ta4 O32 Ta5 146.3(5) . . ?
Ta4 O32 Ta6 108.3(4) . . ?
Ta6 O32 Ta5 100.1(4) . . ?
Ta3 O33 Ta2 107.9(4) . . ?
Ta1 O34 Ta2 143.8(5) . . ?
Ta1 O34 Ta3 106.7(4) . . ?
Ta3 O34 Ta2 106.0(4) . . ?
Eu1 O36 Cs1 159.7(5) . 4_676 ?
Eu1 O1 Cs1 109.7(4) . 1_655 ?
K1 O41 Cs1 147.5(5) 1_556 . ?
Eu1 O42 Cs1 97.5(4) . 1_655 ?

loop_
_geom_bond_atom_site_label_1
_geom_bond_atom_site_label_2
_geom_bond_distance
_geom_bond_site_symmetry_2
_geom_bond_publ_flag
Ta1 Ta3 3.3255(8) . ?
Ta1 O17 1.982(10) . ?
Ta1 O19 1.985(10) . ?
Ta1 O23 1.894(9) . ?
Ta1 O25 2.077(10) . ?
Ta1 O26 2.064(10) . ?
Ta1 O31 2.069(10) . ?
Ta1 O34 2.053(9) . ?
Ta2 Ta3 3.3496(8) . ?
Ta2 O6 1.966(10) . ?
Ta2 O7 1.987(11) . ?
Ta2 O10 2.051(10) . ?
Ta2 O27 1.848(10) . ?
Ta2 O28 2.144(9) . ?
Ta2 O33 2.095(10) . ?
Ta2 O34 2.104(9) . ?
Ta3 K1 4.059(5) . ?
Ta3 O9 1.978(10) . ?
Ta3 O13 1.979(11) . ?
Ta3 O20 1.897(10) . ?
Ta3 O21 2.099(10) . ?
Ta3 O31 2.030(10) . ?
Ta3 O33 2.048(10) . ?
Ta3 O34 2.091(9) . ?
Ta4 Ta6 3.3342(8) . ?
Ta4 Cs1 4.3449(16) . ?
Ta4 O11 1.993(10) . ?
Ta4 O14 2.093(10) . ?
Ta4 O15 1.977(10) . ?
Ta4 O16 2.052(10) . ?
Ta4 O23 1.921(9) . ?
Ta4 O30 2.086(10) . ?
Ta4 O32 2.042(10) . ?
Ta5 Ta6 3.2081(9) . ?
Ta5 O3 1.992(13) . ?
Ta5 O12 1.958(13) . ?
Ta5 O18 2.049(9) . ?
Ta5 O24 2.162(10) . ?
Ta5 O27 2.001(10) . ?
Ta5 O29 1.920(10) . ?
Ta5 O32 2.114(10) . ?
Ta6 O4 1.978(11) . ?
Ta6 O8 1.975(11) . ?
Ta6 O20 1.898(10) . ?
Ta6 O22 2.149(10) . ?
Ta6 O29 1.995(10) . ?
Ta6 O30 2.076(10) . ?
Ta6 O32 2.072(10) . ?
Eu1 Se4 3.6683(17) . ?
Eu1 Cs1 4.6813(18) 1_655 ?
Eu1 O2 2.407(10) . ?
Eu1 O5 2.309(11) . ?
Eu1 O35 2.448(12) . ?
Eu1 O36 2.503(12) . ?
Eu1 O37 2.427(12) . ?
Eu1 O1 2.404(12) . ?
Eu1 O42 2.466(14) . ?
Eu1 O43 2.385(14) . ?
Se1 O21 1.706(10) . ?
Se1 O26 1.710(10) . ?
Se1 O28 1.693(10) . ?
Se2 Cs1 4.204(2) . ?
Se2 O14 1.693(10) . ?
Se2 O22 1.694(10) . ?
Se2 O24 1.707(10) . ?
Se3 O5 1.632(11) . ?
Se3 O16 1.711(10) . ?
Se3 O18 1.726(9) . ?
Se4 Cs1 4.152(2) 1_655 ?
Se4 O2 1.661(11) . ?
Se4 O10 1.708(10) . ?
Se4 O25 1.703(10) . ?
Cs1 O2 3.537(11) 1_455 ?
Cs1 O7 3.340(11) 1_455 ?
Cs1 O8 3.055(11) 4_576 ?
Cs1 O10 3.192(10) 1_455 ?
Cs1 O14 3.341(10) . ?
Cs1 O15 3.194(10) . ?
Cs1 O36 3.503(12) 4_475 ?
Cs1 O1 3.289(12) 1_455 ?
Cs1 O40 3.280(16) . ?
Cs1 O41 3.194(16) . ?
Cs1 O42 3.671(14) 1_455 ?
Cs1 O49 3.08(3) 3_566 ?
K1 O9 2.884(11) . ?
K1 O12 3.061(14) 4_575 ?
K1 O21 3.004(11) . ?
K1 O41 3.011(16) 1_554 ?
K1 O44 2.952(16) 3_666 ?
K1 O45 2.915(17) . ?
K1 O46 2.839(17) . ?
K1 O50 3.26(2) . ?
O3 O12 1.440(17) . ?
O4 O8 1.504(15) . ?
O6 O7 1.485(14) . ?
O9 O13 1.511(14) . ?
O11 O15 1.489(14) . ?
O17 O19 1.509(14) . ?
